data_1508233
loop_
_publ_author_name
'Voica, Ana-Florina'
'Mendoza, Abraham'
'Gutekunst, Will R.'
'Fraga, Jorge Otero'
'Baran, Phil S.'

_publ_section_title
;
 Guided desaturation of unactivated aliphatics.
;
_journal_issue 8
_journal_name_full 'Nature chemistry'
_journal_page_first 629
_journal_page_last 635
_journal_paper_doi 10.1038/nchem.1385
_journal_volume 4
_journal_year 2012
_chemical_formula_moiety 'C11 H16 Cl N3 O2 S'
_chemical_formula_sum 'C11 H16 Cl N3 O2 S'
_chemical_formula_weight 289.78
_chemical_name_systematic
; 
 ? 
;
_space_group_IT_number 14
_symmetry_cell_setting monoclinic
_symmetry_space_group_name_Hall '-P 2ybc'
_symmetry_space_group_name_H-M 'P 1 21/c 1'
_atom_sites_solution_hydrogens geom
_atom_sites_solution_primary direct
_atom_sites_solution_secondary difmap
_audit_creation_method SHELXL-97
_cell_angle_alpha 90.00
_cell_angle_beta 93.804(2)
_cell_angle_gamma 90.00
_cell_formula_units_Z 4
_cell_length_a 8.2757(11)
_cell_length_b 16.992(2)
_cell_length_c 9.7999(13)
_cell_measurement_reflns_used 2183
_cell_measurement_temperature 100(2)
_cell_measurement_theta_max 23.50
_cell_measurement_theta_min 2.40
_cell_volume 1375.0(3)
_computing_cell_refinement 'Bruker SAINT'
_computing_data_collection 'Bruker APEX2'
_computing_data_reduction 'Bruker SAINT'
_computing_molecular_graphics 'Bruker SHELXTL'
_computing_publication_material 'Bruker SHELXTL'
_computing_structure_refinement 'SHELXL-97 (Sheldrick, 2008)'
_computing_structure_solution 'SHELXS-97 (Sheldrick, 2008)'
_diffrn_ambient_temperature 100(2)
_diffrn_measured_fraction_theta_full 0.998
_diffrn_measured_fraction_theta_max 0.936
_diffrn_measurement_device_type 'Bruker APEX CCD'
_diffrn_measurement_method '\f and \w scans'
_diffrn_radiation_monochromator graphite
_diffrn_radiation_source 'fine-focus sealed tube'
_diffrn_radiation_type MoK\a
_diffrn_radiation_wavelength 0.71073
_diffrn_reflns_av_R_equivalents 0.0716
_diffrn_reflns_av_sigmaI/netI 0.0566
_diffrn_reflns_limit_h_max 10
_diffrn_reflns_limit_h_min -10
_diffrn_reflns_limit_k_max 22
_diffrn_reflns_limit_k_min 0
_diffrn_reflns_limit_l_max 12
_diffrn_reflns_limit_l_min 0
_diffrn_reflns_number 3162
_diffrn_reflns_theta_full 25.00
_diffrn_reflns_theta_max 28.21
_diffrn_reflns_theta_min 2.40
_exptl_absorpt_coefficient_mu 0.428
_exptl_absorpt_correction_T_max 0.9789
_exptl_absorpt_correction_T_min 0.9155
_exptl_absorpt_correction_type multi-scan
_exptl_absorpt_process_details TWINABS
_exptl_crystal_colour Yellow
_exptl_crystal_density_diffrn 1.400
_exptl_crystal_density_meas ?
_exptl_crystal_density_method 'not measured'
_exptl_crystal_description Plate
_exptl_crystal_F_000 608
_exptl_crystal_size_max 0.21
_exptl_crystal_size_mid 0.15
_exptl_crystal_size_min 0.05
_refine_diff_density_max 0.758
_refine_diff_density_min -0.638
_refine_diff_density_rms 0.081
_refine_ls_extinction_coef 'not measured'
_refine_ls_extinction_method none
_refine_ls_goodness_of_fit_ref 1.039
_refine_ls_hydrogen_treatment constr
_refine_ls_matrix_type full
_refine_ls_number_parameters 191
_refine_ls_number_reflns 3162
_refine_ls_number_restraints 0
_refine_ls_restrained_S_all 1.039
_refine_ls_R_factor_all 0.0820
_refine_ls_R_factor_gt 0.0571
_refine_ls_shift/su_max 0.001
_refine_ls_shift/su_mean 0.000
_refine_ls_structure_factor_coef Fsqd
_refine_ls_weighting_details 'calc w=1/[\s^2^(Fo^2^)+(0.0735P)^2^+0.9652P] where P=(Fo^2^+2Fc^2^)/3'
_refine_ls_weighting_scheme calc
_refine_ls_wR_factor_gt 0.1426
_refine_ls_wR_factor_ref 0.1609
_reflns_number_gt 2385
_reflns_number_total 3162
_reflns_threshold_expression >2sigma(I)
_cod_data_source_file nchem.1385-s3.cif
_cod_data_source_block baran245
_cod_depositor_comments
;
The following automatic conversions were performed:

'_symmetry_cell_setting' value 'Monoclinic' changed to 'monoclinic'
according to /home/saulius/struct/CIF-dictionaries/cif_core.dic
dictionary named 'cif_core.dic' version 2.4.2 from 2011-04-26.

Automatic conversion script
Id: cif_fix_values 1891 2012-01-12 08:04:46Z andrius 

The following automatic conversions were performed:

'_exptl_crystal_density_meas' value 'not measured' was changed to '?'
- the value is perceived as not measured.

Automatic conversion script
Id: cif_fix_values 3008 2015-01-20 13:52:24Z robertas 
;
_cod_original_sg_symbol_H-M P2(1)/c
_cod_database_code 1508233

loop_
_symmetry_equiv_pos_as_xyz
'x, y, z'
'-x, y+1/2, -z+1/2'
'-x, -y, -z'
'x, -y-1/2, z-1/2'

loop_
_atom_site_label
_atom_site_type_symbol
_atom_site_fract_x
_atom_site_fract_y
_atom_site_fract_z
_atom_site_U_iso_or_equiv
_atom_site_adp_type
_atom_site_occupancy
_atom_site_symmetry_multiplicity
_atom_site_calc_flag
_atom_site_refinement_flags
_atom_site_disorder_assembly
_atom_site_disorder_group
Cl1 Cl 1.31773(9) 0.47529(4) 0.07916(9) 0.0362(2) Uani 1 1 d . . .
S1 S 1.28908(9) 0.36569(4) 0.16412(8) 0.0282(2) Uani 1 1 d . . .
O1 O 1.2769(3) 0.37740(13) 0.3075(2) 0.0339(5) Uani 1 1 d . . .
O2 O 1.4202(3) 0.31973(14) 0.1185(2) 0.0389(6) Uani 1 1 d . . .
N1 N 0.9634(3) 0.43785(16) 0.1806(3) 0.0347(6) Uani 1 1 d . A .
N2 N 0.8266(3) 0.45430(16) 0.2308(3) 0.0334(6) Uani 1 1 d . . .
N3 N 0.8306(4) 0.5278(2) 0.2816(4) 0.0284(8) Uani 0.783(6) 1 d P A 1
N3B N 0.8007(17) 0.5053(9) 0.3272(15) 0.0284(8) Uani 0.217(6) 1 d P A 2
C1 C 1.1075(3) 0.33126(17) 0.0833(3) 0.0260(6) Uani 1 1 d . A .
C2 C 1.1164(4) 0.26583(17) -0.0015(3) 0.0286(6) Uani 1 1 d . . .
H2 H 1.2185 0.2435 -0.0179 0.034 Uiso 1 1 calc R . .
C3 C 0.9762(4) 0.23360(17) -0.0616(3) 0.0294(6) Uani 1 1 d . . .
H3 H 0.9824 0.1889 -0.1191 0.035 Uiso 1 1 calc R . .
C4 C 0.8241(4) 0.26628(17) -0.0386(3) 0.0283(6) Uani 1 1 d . . .
C5 C 0.8164(3) 0.33267(17) 0.0451(3) 0.0273(6) Uani 1 1 d . A .
H5 H 0.7140 0.3550 0.0606 0.033 Uiso 1 1 calc R . .
C6 C 0.9576(3) 0.36682(16) 0.1065(3) 0.0255(6) Uani 1 1 d . . .
C7 C 0.6719(4) 0.23056(19) -0.1044(4) 0.0370(7) Uani 1 1 d . . .
H7A H 0.5795 0.2453 -0.0522 0.056 Uiso 1 1 calc R . .
H7B H 0.6825 0.1731 -0.1054 0.056 Uiso 1 1 calc R . .
H7C H 0.6546 0.2500 -0.1984 0.056 Uiso 1 1 calc R . .
C8 C 0.6862(6) 0.5500(3) 0.3522(6) 0.0400(11) Uani 0.783(6) 1 d P A 1
H8A H 0.7201 0.5681 0.4458 0.048 Uiso 0.783(6) 1 calc PR A 1
H8B H 0.6166 0.5030 0.3603 0.048 Uiso 0.783(6) 1 calc PR A 1
C8B C 0.644(3) 0.5210(12) 0.372(2) 0.0400(11) Uani 0.217(6) 1 d P A 2
H8BA H 0.6510 0.5195 0.4734 0.048 Uiso 0.217(6) 1 calc PR A 2
H8BB H 0.5706 0.4782 0.3391 0.048 Uiso 0.217(6) 1 calc PR A 2
C9 C 0.5888(8) 0.6145(4) 0.2783(7) 0.0440(15) Uani 0.783(6) 1 d P A 1
H9A H 0.6558 0.6619 0.2733 0.066 Uiso 0.783(6) 1 calc PR A 1
H9B H 0.4930 0.6265 0.3282 0.066 Uiso 0.783(6) 1 calc PR A 1
H9C H 0.5548 0.5969 0.1856 0.066 Uiso 0.783(6) 1 calc PR A 1
C9B C 0.570(4) 0.5993(16) 0.326(3) 0.0440(15) Uani 0.217(6) 1 d P A 2
H9BA H 0.5607 0.6013 0.2256 0.066 Uiso 0.217(6) 1 calc PR A 2
H9BB H 0.6394 0.6424 0.3610 0.066 Uiso 0.217(6) 1 calc PR A 2
H9BC H 0.4624 0.6045 0.3607 0.066 Uiso 0.217(6) 1 calc PR A 2
C10 C 0.9630(7) 0.5836(3) 0.2690(6) 0.0351(11) Uani 0.783(6) 1 d P A 1
H10A H 0.9221 0.6376 0.2824 0.042 Uiso 0.783(6) 1 calc PR A 1
H10B H 1.0003 0.5803 0.1752 0.042 Uiso 0.783(6) 1 calc PR A 1
C10B C 0.9449(18) 0.5493(9) 0.3735(16) 0.035(4) Uani 0.217(6) 1 d P A 2
H10C H 1.0350 0.5120 0.3942 0.042 Uiso 0.217(6) 1 calc PR A 2
H10D H 0.9240 0.5774 0.4591 0.042 Uiso 0.217(6) 1 calc PR A 2
C11 C 1.1071(6) 0.5685(3) 0.3721(5) 0.0455(13) Uani 0.783(6) 1 d P A 1
H11A H 1.1498 0.5155 0.3581 0.068 Uiso 0.783(6) 1 calc PR A 1
H11B H 1.0717 0.5729 0.4652 0.068 Uiso 0.783(6) 1 calc PR A 1
H11C H 1.1921 0.6074 0.3588 0.068 Uiso 0.783(6) 1 calc PR A 1
C11B C 0.995(3) 0.6077(12) 0.270(3) 0.0351(11) Uani 0.217(6) 1 d P A 2
H11D H 1.0140 0.5805 0.1847 0.053 Uiso 0.217(6) 1 calc PR A 2
H11E H 1.0943 0.6342 0.3050 0.053 Uiso 0.217(6) 1 calc PR A 2
H11F H 0.9086 0.6468 0.2534 0.053 Uiso 0.217(6) 1 calc PR A 2

loop_
_atom_site_aniso_label
_atom_site_aniso_U_11
_atom_site_aniso_U_22
_atom_site_aniso_U_33
_atom_site_aniso_U_23
_atom_site_aniso_U_13
_atom_site_aniso_U_12
Cl1 0.0351(4) 0.0350(4) 0.0375(5) 0.0130(3) -0.0060(3) -0.0111(3)
S1 0.0250(4) 0.0336(4) 0.0254(4) 0.0007(3) -0.0014(3) 0.0003(3)
O1 0.0337(12) 0.0429(12) 0.0246(12) 0.0000(10) -0.0034(9) -0.0002(9)
O2 0.0269(11) 0.0491(13) 0.0404(14) -0.0067(11) -0.0007(10) 0.0056(9)
N1 0.0314(14) 0.0360(14) 0.0355(16) -0.0080(12) -0.0068(11) 0.0062(11)
N2 0.0368(14) 0.0366(14) 0.0263(14) -0.0022(11) -0.0021(11) 0.0089(11)
N3 0.0315(18) 0.0317(19) 0.022(2) -0.0018(14) 0.0045(14) 0.0031(14)
N3B 0.0315(18) 0.0317(19) 0.022(2) -0.0018(14) 0.0045(14) 0.0031(14)
C1 0.0242(13) 0.0289(14) 0.0246(15) 0.0019(12) -0.0014(11) 0.0001(11)
C2 0.0279(15) 0.0324(15) 0.0254(16) 0.0012(12) 0.0006(12) 0.0046(11)
C3 0.0339(16) 0.0299(14) 0.0243(16) -0.0010(12) 0.0001(12) 0.0026(12)
C4 0.0294(15) 0.0294(15) 0.0253(16) 0.0022(12) -0.0032(12) -0.0001(11)
C5 0.0280(14) 0.0313(15) 0.0226(15) 0.0025(12) 0.0009(12) 0.0023(11)
C6 0.0276(14) 0.0269(14) 0.0217(15) 0.0015(11) -0.0008(11) 0.0019(10)
C7 0.0314(17) 0.0408(17) 0.038(2) -0.0074(15) -0.0049(14) -0.0031(13)
C8 0.041(3) 0.041(3) 0.039(3) -0.006(2) 0.010(2) 0.006(2)
C8B 0.041(3) 0.041(3) 0.039(3) -0.006(2) 0.010(2) 0.006(2)
C9 0.036(3) 0.043(3) 0.052(5) -0.011(3) -0.003(3) 0.008(2)
C9B 0.036(3) 0.043(3) 0.052(5) -0.011(3) -0.003(3) 0.008(2)
C10 0.045(3) 0.026(3) 0.034(2) -0.006(2) 0.002(2) -0.004(2)
C10B 0.037(8) 0.042(8) 0.026(8) -0.006(7) -0.008(6) 0.005(6)
C11 0.040(3) 0.047(3) 0.048(3) -0.015(2) -0.002(2) 0.0013(19)
C11B 0.045(3) 0.026(3) 0.034(2) -0.006(2) 0.002(2) -0.004(2)

loop_
_atom_type_symbol
_atom_type_description
_atom_type_scat_dispersion_real
_atom_type_scat_dispersion_imag
_atom_type_scat_source
C C 0.0033 0.0016 'International Tables Vol C Tables 4.2.6.8 and 6.1.1.4'
H H 0.0000 0.0000 'International Tables Vol C Tables 4.2.6.8 and 6.1.1.4'
Cl Cl 0.1484 0.1585 'International Tables Vol C Tables 4.2.6.8 and 6.1.1.4'
N N 0.0061 0.0033 'International Tables Vol C Tables 4.2.6.8 and 6.1.1.4'
O O 0.0106 0.0060 'International Tables Vol C Tables 4.2.6.8 and 6.1.1.4'
S S 0.1246 0.1234 'International Tables Vol C Tables 4.2.6.8 and 6.1.1.4'

loop_
_geom_angle_atom_site_label_1
_geom_angle_atom_site_label_2
_geom_angle_atom_site_label_3
_geom_angle
O1 S1 O2 119.15(14)
O1 S1 C1 112.14(14)
O2 S1 C1 108.75(14)
O1 S1 Cl1 106.80(10)
O2 S1 Cl1 104.87(11)
C1 S1 Cl1 103.73(10)
N2 N1 C6 112.4(3)
N1 N2 N3B 127.3(7)
N1 N2 N3 109.9(3)
N3B N2 N3 28.3(6)
N2 N3 C10 124.9(3)
N2 N3 C8 114.3(3)
C10 N3 C8 120.8(4)
N2 N3B C8B 122.9(14)
N2 N3B C10B 113.3(12)
C8B N3B C10B 123.5(15)
C2 C1 C6 121.3(3)
C2 C1 S1 117.3(2)
C6 C1 S1 121.4(2)
C3 C2 C1 119.7(3)
C3 C2 H2 120.1
C1 C2 H2 120.1
C2 C3 C4 120.7(3)
C2 C3 H3 119.6
C4 C3 H3 119.6
C5 C4 C3 119.2(3)
C5 C4 C7 120.5(3)
C3 C4 C7 120.3(3)
C4 C5 C6 121.0(3)
C4 C5 H5 119.5
C6 C5 H5 119.5
C5 C6 N1 125.1(3)
C5 C6 C1 118.0(3)
N1 C6 C1 116.7(3)
C4 C7 H7A 109.5
C4 C7 H7B 109.5
H7A C7 H7B 109.5
C4 C7 H7C 109.5
H7A C7 H7C 109.5
H7B C7 H7C 109.5
N3 C8 C9 112.5(4)
N3 C8 H8A 109.1
C9 C8 H8A 109.1
N3 C8 H8B 109.1
C9 C8 H8B 109.1
H8A C8 H8B 107.8
N3B C8B C9B 115.4(17)
N3B C8B H8BA 108.4
C9B C8B H8BA 108.4
N3B C8B H8BB 108.4
C9B C8B H8BB 108.4
H8BA C8B H8BB 107.5
C8B C9B H9BA 109.5
C8B C9B H9BB 109.5
H9BA C9B H9BB 109.5
C8B C9B H9BC 109.5
H9BA C9B H9BC 109.5
H9BB C9B H9BC 109.5
N3 C10 C11 113.0(4)
N3 C10 H10A 109.0
C11 C10 H10A 109.0
N3 C10 H10B 109.0
C11 C10 H10B 109.0
H10A C10 H10B 107.8
N3B C10B C11B 112.8(15)
N3B C10B H10C 109.0
C11B C10B H10C 109.0
N3B C10B H10D 109.0
C11B C10B H10D 109.0
H10C C10B H10D 107.8
C10B C11B H11D 109.5
C10B C11B H11E 109.5
H11D C11B H11E 109.5
C10B C11B H11F 109.5
H11D C11B H11F 109.5
H11E C11B H11F 109.5

loop_
_geom_bond_atom_site_label_1
_geom_bond_atom_site_label_2
_geom_bond_distance
Cl1 S1 2.0601(11)
S1 O1 1.430(2)
S1 O2 1.433(2)
S1 C1 1.752(3)
N1 N2 1.295(4)
N1 C6 1.408(4)
N2 N3B 1.310(14)
N2 N3 1.345(4)
N3 C10 1.459(6)
N3 C8 1.469(5)
N3B C8B 1.42(2)
N3B C10B 1.45(2)
C1 C2 1.393(4)
C1 C6 1.412(4)
C2 C3 1.379(4)
C2 H2 0.9500
C3 C4 1.408(4)
C3 H3 0.9500
C4 C5 1.398(4)
C4 C7 1.504(4)
C5 C6 1.404(4)
C5 H5 0.9500
C7 H7A 0.9800
C7 H7B 0.9800
C7 H7C 0.9800
C8 C9 1.516(8)
C8 H8A 0.9900
C8 H8B 0.9900
C8B C9B 1.52(3)
C8B H8BA 0.9900
C8B H8BB 0.9900
C9 H9A 0.9800
C9 H9B 0.9800
C9 H9C 0.9800
C9B H9BA 0.9800
C9B H9BB 0.9800
C9B H9BC 0.9800
C10 C11 1.533(8)
C10 H10A 0.9900
C10 H10B 0.9900
C10B C11B 1.49(3)
C10B H10C 0.9900
C10B H10D 0.9900
C11 H11A 0.9800
C11 H11B 0.9800
C11 H11C 0.9800
C11B H11D 0.9800
C11B H11E 0.9800
C11B H11F 0.9800
